data_7036388
loop_
_publ_author_name
'Izs\'ak, D\'aniel'
'Klap\"otke, Thomas M'
'Pfl\"uger, Carolin'

_publ_section_title
;
 Energetic derivatives of 5-(5-amino-2H-1,2,3-triazol-4-yl)-1H-tetrazole.
;
_journal_issue 39
_journal_name_full 'Dalton transactions (Cambridge, England : 2003)'
_journal_page_first 17054
_journal_page_last 17063
_journal_paper_doi 10.1039/c5dt03044g
_journal_volume 44
_journal_year 2015
_chemical_formula_moiety 'C10 H11 N5 O'
_chemical_formula_sum 'C10 H11 N5 O'
_chemical_formula_weight 217.227
_chemical_name_systematic 4-Amino-1-benzyl-1,2,3-triazol-5-amide
_space_group_IT_number 14
_symmetry_cell_setting monoclinic
_symmetry_Int_Tables_number 14
_symmetry_space_group_name_Hall '-P 2ybc'
_symmetry_space_group_name_H-M 'P 1 21/c 1'
_atom_sites_solution_hydrogens geom
_atom_sites_solution_primary direct
_atom_sites_solution_secondary difmap
_audit_creation_date
;
'Mon Jun 30 10:27:59 2014'
;
_audit_creation_method SHELXL-97
_audit_update_record
;
2015-06-16 deposited with the CCDC.
2015-09-04 downloaded from the CCDC.
;
_cell_angle_alpha 90.00
_cell_angle_beta 93.655(3)
_cell_angle_gamma 90.00
_cell_formula_units_Z 4
_cell_length_a 11.731(4)
_cell_length_b 7.423(2)
_cell_length_c 11.188(4)
_cell_measurement_reflns_used 3097
_cell_measurement_temperature 173(2)
_cell_measurement_theta_max 32.1980
_cell_measurement_theta_min 4.4190
_cell_volume 972.3(5)
_computing_cell_refinement
;
CrysAlisPro, Agilent Technologies,
Version 1.171.37.33 (release 27-03-2014 CrysAlis171 .NET)
(compiled Mar 27 2014,17:12:48)
;
_computing_data_collection
;
CrysAlisPro, Agilent Technologies,
Version 1.171.37.33 (release 27-03-2014 CrysAlis171 .NET)
(compiled Mar 27 2014,17:12:48)
;
_computing_data_reduction
;
CrysAlisPro, Agilent Technologies,
Version 1.171.37.33 (release 27-03-2014 CrysAlis171 .NET)
(compiled Mar 27 2014,17:12:48)
;
_computing_molecular_graphics
;
'ORTEP (M. N. Burnett, C. K. Johnson, ORTEP-III: Oak Ridge Thermal Ellipsoid
;
_computing_publication_material 'PLATON (A. L. Spek, Acta Crystallogr, Sect. A, 1990, 46, C34, 1995 version).'
_computing_structure_refinement 'SHELXL-97 (Sheldrick, 1997)'
_computing_structure_solution SIR-97
_diffrn_ambient_temperature 173(2)
_diffrn_measured_fraction_theta_full 0.996
_diffrn_measured_fraction_theta_max 0.996
_diffrn_measurement_device 'CCD camera on \k-goniostat'
_diffrn_measurement_device_type KappaCCD
_diffrn_measurement_method omega-scan
_diffrn_radiation_collimation 0.5
_diffrn_radiation_monochromator graphite
_diffrn_radiation_source 'fine-focus sealed tube'
_diffrn_radiation_type 'Mo K\a'
_diffrn_radiation_wavelength 0.71073
_diffrn_reflns_av_R_equivalents 0.0235
_diffrn_reflns_av_sigmaI/netI 0.0226
_diffrn_reflns_limit_h_max 14
_diffrn_reflns_limit_h_min -14
_diffrn_reflns_limit_k_max 9
_diffrn_reflns_limit_k_min -9
_diffrn_reflns_limit_l_max 13
_diffrn_reflns_limit_l_min -12
_diffrn_reflns_number 6884
_diffrn_reflns_theta_full 26.37
_diffrn_reflns_theta_max 26.37
_diffrn_reflns_theta_min 4.14
_diffrn_source_current 40
_diffrn_source_type 'Spellman generator'
_diffrn_source_voltage 50
_exptl_absorpt_coefficient_mu 0.104
_exptl_absorpt_correction_T_max 1.00000
_exptl_absorpt_correction_T_min 0.96986
_exptl_absorpt_correction_type multi-scan
_exptl_absorpt_process_details
;
CrysAlisPro, Agilent Technologies,
Version 1.171.37.31 (release 14-01-2014 CrysAlis171 .NET)
(compiled Jan 14 2014,18:38:05)
Empirical absorption correction using spherical harmonics,
 implemented in SCALE3 ABSPACK scaling algorithm.
;
_exptl_crystal_colour colorless
_exptl_crystal_density_diffrn 1.484
_exptl_crystal_density_method 'not measured'
_exptl_crystal_description block
_exptl_crystal_F_000 456
_exptl_crystal_size_max 0.2669
_exptl_crystal_size_mid 0.1266
_exptl_crystal_size_min 0.1172
_refine_diff_density_max 0.240
_refine_diff_density_min -0.203
_refine_diff_density_rms 0.039
_refine_ls_extinction_method none
_refine_ls_goodness_of_fit_ref 1.063
_refine_ls_hydrogen_treatment mixed
_refine_ls_matrix_type full
_refine_ls_number_parameters 189
_refine_ls_number_reflns 1980
_refine_ls_number_restraints 0
_refine_ls_restrained_S_all 1.063
_refine_ls_R_factor_all 0.0376
_refine_ls_R_factor_gt 0.0318
_refine_ls_shift/su_max 0.000
_refine_ls_shift/su_mean 0.000
_refine_ls_structure_factor_coef Fsqd
_refine_ls_weighting_details 'calc w=1/[\s^2^(Fo^2^)+(0.0347P)^2^+0.2924P] where P=(Fo^2^+2Fc^2^)/3'
_refine_ls_weighting_scheme calc
_refine_ls_wR_factor_gt 0.0758
_refine_ls_wR_factor_ref 0.0802
_reflns_number_gt 1738
_reflns_number_total 1980
_reflns_threshold_expression >2\s(I)
_cod_data_source_file c5dt03044g2.cif
_cod_data_source_block jx203
_cod_depositor_comments 'Adding full bibliography for 7036388--7036389.cif.'
_cod_database_code 7036388

loop_
_symmetry_equiv_pos_as_xyz
'x, y, z'
'-x, y+1/2, -z+1/2'
'-x, -y, -z'
'x, -y-1/2, z-1/2'

loop_
_atom_site_label
_atom_site_type_symbol
_atom_site_fract_x
_atom_site_fract_y
_atom_site_fract_z
_atom_site_U_iso_or_equiv
_atom_site_adp_type
_atom_site_occupancy
_atom_site_symmetry_multiplicity
_atom_site_calc_flag
N4 N 0.46432(9) 1.33291(16) 0.62969(11) 0.0271(3) Uani 1 1 d
O1 O 0.42615(7) 1.30466(11) 0.42869(8) 0.0257(2) Uani 1 1 d
N1 N 0.29663(8) 0.80343(13) 0.52301(9) 0.0179(2) Uani 1 1 d
N2 N 0.32087(9) 0.82578(14) 0.64403(9) 0.0234(2) Uani 1 1 d
N3 N 0.36703(8) 0.98454(14) 0.65923(9) 0.0228(2) Uani 1 1 d
C3 C 0.42367(9) 1.24309(15) 0.53154(11) 0.0201(3) Uani 1 1 d
N5 N 0.31186(9) 0.96995(15) 0.34241(9) 0.0226(2) Uani 1 1 d
C1 C 0.37356(9) 1.06566(15) 0.55064(10) 0.0183(2) Uani 1 1 d
C2 C 0.32821(9) 0.94956(15) 0.46225(10) 0.0160(2) Uani 1 1 d
C4 C 0.24396(10) 0.63777(16) 0.47531(12) 0.0219(3) Uani 1 1 d
C5 C 0.12050(10) 0.66243(15) 0.43012(11) 0.0190(3) Uani 1 1 d
C10 C 0.04516(10) 0.75753(17) 0.49658(12) 0.0243(3) Uani 1 1 d
C9 C -0.06899(11) 0.77210(18) 0.45668(13) 0.0281(3) Uani 1 1 d
C8 C -0.10816(11) 0.69009(17) 0.35077(12) 0.0265(3) Uani 1 1 d
C7 C -0.03363(11) 0.59242(18) 0.28531(12) 0.0284(3) Uani 1 1 d
C6 C 0.08080(11) 0.58057(17) 0.32427(12) 0.0254(3) Uani 1 1 d
H3 H 0.3496(13) 1.062(2) 0.3139(14) 0.035(4) Uiso 1 1 d
H4 H 0.3041(13) 0.872(2) 0.2933(15) 0.037(4) Uiso 1 1 d
H4A H 0.2509(11) 0.552(2) 0.5430(13) 0.025(4) Uiso 1 1 d
H4B H 0.2893(12) 0.5946(19) 0.4102(13) 0.027(4) Uiso 1 1 d
H8A H -0.1894(12) 0.7033(19) 0.3220(13) 0.028(4) Uiso 1 1 d
H6A H 0.1355(13) 0.514(2) 0.2791(14) 0.035(4) Uiso 1 1 d
H7A H -0.0610(13) 0.531(2) 0.2116(15) 0.037(4) Uiso 1 1 d
H9A H -0.1228(13) 0.837(2) 0.5050(14) 0.033(4) Uiso 1 1 d
H10A H 0.0716(12) 0.815(2) 0.5709(14) 0.029(4) Uiso 1 1 d
H2 H 0.5005(14) 1.439(3) 0.6202(15) 0.045(5) Uiso 1 1 d
H1 H 0.4691(13) 1.277(2) 0.6987(15) 0.031(4) Uiso 1 1 d

loop_
_atom_site_aniso_label
_atom_site_aniso_U_11
_atom_site_aniso_U_22
_atom_site_aniso_U_33
_atom_site_aniso_U_23
_atom_site_aniso_U_13
_atom_site_aniso_U_12
N4 0.0280(6) 0.0214(6) 0.0312(7) -0.0069(5) -0.0034(5) -0.0014(5)
O1 0.0294(5) 0.0188(4) 0.0287(5) 0.0024(3) -0.0007(4) -0.0018(3)
N1 0.0183(5) 0.0178(5) 0.0172(5) 0.0012(4) -0.0003(4) -0.0010(4)
N2 0.0258(5) 0.0273(6) 0.0171(5) 0.0029(4) 0.0002(4) -0.0013(4)
N3 0.0243(5) 0.0248(5) 0.0191(5) -0.0010(4) 0.0000(4) 0.0002(4)
C3 0.0147(5) 0.0177(6) 0.0275(7) -0.0031(5) -0.0007(4) 0.0039(4)
N5 0.0292(6) 0.0219(5) 0.0164(5) 0.0019(4) -0.0010(4) -0.0033(4)
C1 0.0166(5) 0.0193(6) 0.0187(6) -0.0012(4) -0.0008(4) 0.0023(4)
C2 0.0140(5) 0.0161(5) 0.0179(6) 0.0008(4) 0.0011(4) 0.0026(4)
C4 0.0219(6) 0.0151(6) 0.0286(7) 0.0001(5) 0.0011(5) -0.0017(5)
C5 0.0212(6) 0.0146(5) 0.0212(6) 0.0027(4) 0.0018(4) -0.0034(4)
C10 0.0243(6) 0.0250(6) 0.0232(7) -0.0045(5) -0.0005(5) -0.0016(5)
C9 0.0233(6) 0.0280(7) 0.0333(8) -0.0018(5) 0.0037(5) 0.0014(5)
C8 0.0221(6) 0.0269(7) 0.0300(7) 0.0092(5) -0.0036(5) -0.0057(5)
C7 0.0322(7) 0.0307(7) 0.0218(7) 0.0005(5) -0.0030(5) -0.0106(5)
C6 0.0297(7) 0.0236(6) 0.0232(7) -0.0031(5) 0.0045(5) -0.0047(5)

loop_
_atom_type_symbol
_atom_type_description
_atom_type_scat_dispersion_real
_atom_type_scat_dispersion_imag
_atom_type_scat_source
C C 0.0033 0.0016 'International Tables Vol C Tables 4.2.6.8 and 6.1.1.4'
N N 0.0061 0.0033 'International Tables Vol C Tables 4.2.6.8 and 6.1.1.4'
O O 0.0106 0.0060 'International Tables Vol C Tables 4.2.6.8 and 6.1.1.4'
H H 0.0000 0.0000 'International Tables Vol C Tables 4.2.6.8 and 6.1.1.4'

loop_
_geom_angle_atom_site_label_1
_geom_angle_atom_site_label_2
_geom_angle_atom_site_label_3
_geom_angle
C3 N4 H2 118.7(11)
C3 N4 H1 118.9(10)
H2 N4 H1 120.9(14)
C2 N1 N2 110.73(9)
C2 N1 C4 128.15(10)
N2 N1 C4 121.12(10)
N3 N2 N1 107.19(9)
N2 N3 C1 109.25(10)
O1 C3 N4 123.13(12)
O1 C3 C1 120.03(11)
N4 C3 C1 116.84(12)
C2 N5 H3 113.7(10)
C2 N5 H4 120.8(10)
H3 N5 H4 115.4(15)
N3 C1 C2 108.62(11)
N3 C1 C3 125.02(11)
C2 C1 C3 126.33(11)
N1 C2 N5 124.47(11)
N1 C2 C1 104.21(11)
N5 C2 C1 131.27(11)
N1 C4 C5 113.15(10)
N1 C4 H4A 104.4(8)
C5 C4 H4A 111.4(8)
N1 C4 H4B 108.0(8)
C5 C4 H4B 110.1(8)
H4A C4 H4B 109.7(12)
C10 C5 C6 119.45(11)
C10 C5 C4 120.80(11)
C6 C5 C4 119.65(11)
C5 C10 C9 120.18(12)
C5 C10 H10A 120.4(9)
C9 C10 H10A 119.5(8)
C8 C9 C10 120.11(12)
C8 C9 H9A 119.8(9)
C10 C9 H9A 120.1(9)
C7 C8 C9 119.86(12)
C7 C8 H8A 120.5(8)
C9 C8 H8A 119.6(8)
C8 C7 C6 119.94(12)
C8 C7 H7A 120.4(9)
C6 C7 H7A 119.6(9)
C5 C6 C7 120.44(12)
C5 C6 H6A 117.9(9)
C7 C6 H6A 121.7(9)

loop_
_geom_bond_atom_site_label_1
_geom_bond_atom_site_label_2
_geom_bond_distance
N4 C3 1.3458(16)
N4 H2 0.902(19)
N4 H1 0.876(17)
O1 C3 1.2402(16)
N1 C2 1.3447(16)
N1 N2 1.3757(15)
N1 C4 1.4617(16)
N2 N3 1.3036(16)
N3 C1 1.3625(16)
C3 C1 1.4635(18)
N5 C2 1.3508(16)
N5 H3 0.882(17)
N5 H4 0.911(17)
C1 C2 1.3916(16)
C4 C5 1.5144(17)
C4 H4A 0.988(15)
C4 H4B 0.983(15)
C5 C10 1.3843(17)
C5 C6 1.3851(18)
C10 C9 1.3885(19)
C10 H10A 0.967(15)
C9 C8 1.384(2)
C9 H9A 0.984(16)
C8 C7 1.381(2)
C8 H8A 0.991(14)
C7 C6 1.3875(19)
C7 H7A 0.979(16)
C6 H6A 0.975(16)

loop_
_geom_torsion_atom_site_label_1
_geom_torsion_atom_site_label_2
_geom_torsion_atom_site_label_3
_geom_torsion_atom_site_label_4
_geom_torsion
C2 N1 N2 N3 0.12(12)
C4 N1 N2 N3 179.88(10)
N1 N2 N3 C1 -0.15(12)
N2 N3 C1 C2 0.12(13)
N2 N3 C1 C3 -178.04(10)
O1 C3 C1 N3 179.50(10)
N4 C3 C1 N3 -1.21(16)
O1 C3 C1 C2 1.66(17)
N4 C3 C1 C2 -179.06(11)
N2 N1 C2 N5 -177.71(10)
C4 N1 C2 N5 2.55(18)
N2 N1 C2 C1 -0.04(12)
C4 N1 C2 C1 -179.78(10)
N3 C1 C2 N1 -0.05(12)
C3 C1 C2 N1 178.09(10)
N3 C1 C2 N5 177.39(11)
C3 C1 C2 N5 -4.47(19)
C2 N1 C4 C5 -72.22(15)
N2 N1 C4 C5 108.07(12)
N1 C4 C5 C10 -45.16(15)
N1 C4 C5 C6 138.45(12)
C6 C5 C10 C9 -0.65(18)
C4 C5 C10 C9 -177.05(11)
C5 C10 C9 C8 0.6(2)
C10 C9 C8 C7 0.5(2)
C9 C8 C7 C6 -1.62(19)
C10 C5 C6 C7 -0.44(18)
C4 C5 C6 C7 176.00(11)
C8 C7 C6 C5 1.59(19)
